data_2207386
loop_
_publ_author_name
'Ya-Jie Xie'

_publ_section_title
;1,1'-Dimethyl-2,2'-[<i>p</i>-phenylenebis(methylenethio)]di-1<i>H</i>-imidazole
 monohydrate
;
_journal_coeditor_code WN6379
_journal_issue 11
_journal_name_full 'Acta Crystallographica Section E'
_journal_page_first o3538
_journal_page_last o3539
_journal_paper_doi 10.1107/S1600536805030412
_journal_volume 61
_journal_year 2005
_chemical_formula_moiety 'C16 H18 N4 S2, H2 O'
_chemical_formula_sum 'C16 H20 N4 O S2'
_chemical_formula_weight 348.48
_chemical_melting_point 341
_chemical_name_systematic
;
2,2'-[(p-Phenylenedimethylene)dithio]-bis-
(1-methyl-1H-imidazol)
;
_space_group_IT_number 73
_symmetry_cell_setting orthorhombic
_symmetry_space_group_name_Hall '-I 2b 2c'
_symmetry_space_group_name_H-M 'I b c a'
_atom_sites_solution_hydrogens geom
_atom_sites_solution_primary direct
_atom_sites_solution_secondary difmap
_cell_angle_alpha 90
_cell_angle_beta 90
_cell_angle_gamma 90
_cell_formula_units_Z 8
_cell_length_a 13.1962(19)
_cell_length_b 15.049(2)
_cell_length_c 18.124(4)
_cell_measurement_reflns_used 3069
_cell_measurement_temperature 294(2)
_cell_measurement_theta_max 25.89
_cell_measurement_theta_min 2.25
_cell_volume 3599.2(11)
_computing_cell_refinement 'SAINT Bruker, 1997)'
_computing_data_collection 'SMART (Bruker, 1997)'
_computing_data_reduction SAINT
_computing_molecular_graphics 'SHELXTL (Bruker, 1997)'
_computing_publication_material SHELXTL
_computing_structure_refinement 'SHELXL97 (Sheldrick, 1997)'
_computing_structure_solution 'SHELXS97 (Sheldrick, 1997)'
_diffrn_ambient_temperature 294(2)
_diffrn_measured_fraction_theta_full 0.994
_diffrn_measured_fraction_theta_max 0.994
_diffrn_measurement_device_type 'Bruker SMART 1000 CCD area detector'
_diffrn_measurement_method '\f and \w scans'
_diffrn_radiation_monochromator graphite
_diffrn_radiation_source 'fine-focus sealed tube'
_diffrn_radiation_type 'Mo K\a'
_diffrn_radiation_wavelength 0.71073
_diffrn_reflns_av_R_equivalents 0.0402
_diffrn_reflns_av_sigmaI/netI 0.0271
_diffrn_reflns_limit_h_max 16
_diffrn_reflns_limit_h_min -16
_diffrn_reflns_limit_k_max 18
_diffrn_reflns_limit_k_min -7
_diffrn_reflns_limit_l_max 21
_diffrn_reflns_limit_l_min -22
_diffrn_reflns_number 9524
_diffrn_reflns_theta_full 26.42
_diffrn_reflns_theta_max 26.42
_diffrn_reflns_theta_min 2.25
_diffrn_standards_number 0
_exptl_absorpt_coefficient_mu 0.305
_exptl_absorpt_correction_T_max 0.970
_exptl_absorpt_correction_T_min 0.943
_exptl_absorpt_correction_type multi-scan
_exptl_absorpt_process_details 'SADABS (Sheldrick, 1996)'
_exptl_crystal_colour colourless
_exptl_crystal_density_diffrn 1.286
_exptl_crystal_density_method 'not measured'
_exptl_crystal_description block
_exptl_crystal_F_000 1472
_exptl_crystal_size_max 0.22
_exptl_crystal_size_mid 0.16
_exptl_crystal_size_min 0.10
_refine_diff_density_max 0.215
_refine_diff_density_min -0.228
_refine_ls_extinction_coef 0.0045(4)
_refine_ls_extinction_method SHELXL
_refine_ls_goodness_of_fit_ref 1.025
_refine_ls_hydrogen_treatment constr
_refine_ls_matrix_type full
_refine_ls_number_parameters 107
_refine_ls_number_reflns 1854
_refine_ls_number_restraints 6
_refine_ls_restrained_S_all 1.038
_refine_ls_R_factor_all 0.0610
_refine_ls_R_factor_gt 0.0359
_refine_ls_shift/su_max 0.001
_refine_ls_shift/su_mean 0.000
_refine_ls_structure_factor_coef Fsqd
_refine_ls_weighting_details 'w=1/[\s^2^(Fo^2^)+(0.0286P)^2^+3.8597P] where P=(Fo^2^+2Fc^2^)/3'
_refine_ls_weighting_scheme calc
_refine_ls_wR_factor_gt 0.0891
_refine_ls_wR_factor_ref 0.1096
_reflns_number_gt 1288
_reflns_number_total 1854
_reflns_threshold_expression I>2\s(I)
_cod_data_source_file wn6379.cif
_cod_data_source_block I
_cod_depositor_comments
;
The following automatic conversions were performed:
'_symmetry_cell_setting' value 'Orthorhombic' changed to 'orthorhombic'
according to '/home/saulius/struct/CIF-dictionaries/cif_core.dic'
dictionary named 'cif_core.dic' version 2.4.1 from
2010-06-29.

'_geom_torsion_publ_flag' value 'Yes' changed to 'yes'
according to '/home/saulius/struct/CIF-dictionaries/cif_core.dic'
dictionary named 'cif_core.dic' version 2.4.1 from 2010-06-29 (2 times).

Automatic conversion script
Id: cif_fix_enum 1527 2010-12-29 10:47:43Z saulius 

The following automatic conversions were performed:

'_symmetry_cell_setting' value 'Orthorhombic' changed to
'orthorhombic' according to
/home/saulius/struct/CIF-dictionaries/cif_core.dic dictionary named
'cif_core.dic' version 2.4.1 from
2010-06-29.

'_geom_torsion_publ_flag' value 'Yes' changed to 'yes'
according to /home/saulius/struct/CIF-dictionaries/cif_core.dic
dictionary named 'cif_core.dic' version 2.4.1 from 2010-06-29 (2
times).

Automatic conversion script
Id: cif_fix_values 1715 2011-07-08 13:25:40Z adriana 
;
_cod_original_cell_volume 3599.4(10)
_cod_original_sg_symbol_H-M 'I b c a '
_cod_database_code 2207386
_cod_database_fobs_code 2207386

loop_
_symmetry_equiv_pos_as_xyz
'x, y, z'
'-x+1/2, -y, z+1/2'
'-x, y+1/2, -z+1/2'
'x+1/2, -y+1/2, -z'
'x+1/2, y+1/2, z+1/2'
'-x+1, -y+1/2, z+1'
'-x+1/2, y+1, -z+1'
'x+1, -y+1, -z+1/2'
'-x, -y, -z'
'x-1/2, y, -z-1/2'
'x, -y-1/2, z-1/2'
'-x-1/2, y-1/2, z'
'-x+1/2, -y+1/2, -z+1/2'
'x, y+1/2, -z'
'x+1/2, -y, z'
'-x, y, z+1/2'

loop_
_atom_site_label
_atom_site_fract_x
_atom_site_fract_y
_atom_site_fract_z
_atom_site_U_iso_or_equiv
_atom_site_adp_type
_atom_site_calc_flag
_atom_site_refinement_flags
_atom_site_occupancy
_atom_site_type_symbol
S1 0.77641(5) 0.09813(4) 0.19800(3) 0.0614(3) Uani d . 1 S
N1 0.98241(17) 0.10901(15) 0.19662(12) 0.0760(7) Uani d . 1 N
N2 0.92289(17) 0.00531(13) 0.12365(11) 0.0647(5) Uani d . 1 N
C1 0.89959(18) 0.07043(14) 0.17195(12) 0.0537(6) Uani d . 1 C
C2 1.0604(2) 0.0668(2) 0.1621(2) 0.0957(10) Uani d . 1 C
H2 1.1285 0.0807 0.1683 0.115 Uiso calc R 1 H
C3 1.0253(2) 0.0029(2) 0.11812(17) 0.0858(9) Uani d . 1 C
H3 1.0636 -0.0357 0.0893 0.103 Uiso calc R 1 H
C4 0.8524(3) -0.0538(2) 0.0870(2) 0.1133(13) Uani d U 1 C
H4A 0.8291 -0.0979 0.1213 0.170 Uiso calc R 1 H
H4B 0.8858 -0.0825 0.0464 0.170 Uiso calc R 1 H
H4C 0.7957 -0.0203 0.0690 0.170 Uiso calc R 1 H
C5 0.76744(18) 0.20992(15) 0.15946(11) 0.0537(6) Uani d . 1 C
H5A 0.7088 0.2395 0.1804 0.064 Uiso calc R 1 H
H5B 0.8271 0.2434 0.1737 0.064 Uiso calc R 1 H
C6 0.75863(15) 0.21055(12) 0.07691(10) 0.0427(5) Uani d . 1 C
C7 0.66450(16) 0.21048(14) 0.04337(11) 0.0486(5) Uani d . 1 C
H7 0.6063 0.2103 0.0723 0.058 Uiso calc R 1 H
C8 0.84423(15) 0.21073(14) 0.03260(11) 0.0491(5) Uani d . 1 C
H8 0.9081 0.2110 0.0542 0.059 Uiso calc R 1 H
O1 0.5000 0.2500 0.19450(12) 0.0769(7) Uani d S 1 O
H1A 0.5031 0.2942 0.2262 0.092 Uiso d R 1 H

loop_
_atom_site_aniso_label
_atom_site_aniso_U_11
_atom_site_aniso_U_22
_atom_site_aniso_U_33
_atom_site_aniso_U_12
_atom_site_aniso_U_13
_atom_site_aniso_U_23
S1 0.0688(4) 0.0675(4) 0.0479(3) 0.0007(3) 0.0066(3) 0.0147(3)
N1 0.0692(14) 0.0690(14) 0.0898(16) 0.0101(11) -0.0242(12) -0.0179(12)
N2 0.0797(14) 0.0530(11) 0.0615(12) -0.0064(10) 0.0029(10) -0.0065(10)
C1 0.0684(15) 0.0446(11) 0.0479(12) 0.0030(10) -0.0077(11) 0.0051(9)
C2 0.0625(18) 0.090(2) 0.134(3) 0.0176(16) -0.0169(18) -0.020(2)
C3 0.077(2) 0.0713(18) 0.109(2) 0.0174(15) 0.0094(17) -0.0136(17)
C4 0.126(3) 0.107(2) 0.107(2) -0.046(2) 0.022(2) -0.050(2)
C5 0.0671(14) 0.0539(12) 0.0400(11) 0.0107(11) 0.0001(10) -0.0049(9)
C6 0.0554(12) 0.0356(10) 0.0372(10) 0.0064(9) -0.0010(9) -0.0015(8)
C7 0.0506(11) 0.0524(12) 0.0429(12) 0.0062(10) 0.0080(9) -0.0024(9)
C8 0.0471(11) 0.0546(12) 0.0457(11) -0.0040(10) -0.0039(9) 0.0009(9)
O1 0.0963(18) 0.0828(17) 0.0516(13) 0.0023(15) 0.000 0.000

loop_
_atom_type_symbol
_atom_type_description
_atom_type_scat_dispersion_real
_atom_type_scat_dispersion_imag
_atom_type_scat_source
C C 0.0033 0.0016
; International Tables
Vol. C, Tables 4.2.6.8 and 6.1.1.4
;
H H 0.0000 0.0000
; International Tables
Vol. C, Tables 4.2.6.8 and 6.1.1.4
;
N N 0.0061 0.0033
; International Tables
Vol. C, Tables 4.2.6.8 and 6.1.1.4
;
O O 0.0106 0.0060
; International Tables
Vol. C, Tables 4.2.6.8 and 6.1.1.4
;
S S 0.1246 0.1234
; International Tables
Vol. C, Tables 4.2.6.8 and 6.1.1.4
;

loop_
_geom_angle_atom_site_label_1
_geom_angle_atom_site_label_2
_geom_angle_atom_site_label_3
_geom_angle_site_symmetry_1
_geom_angle
_geom_angle_publ_flag
C1 S1 C5 . 100.21(10) ?
C1 N1 C2 . 105.4(2) ?
C1 N2 C3 . 107.1(2) ?
C1 N2 C4 . 126.7(2) ?
C3 N2 C4 . 126.1(3) ?
N1 C1 N2 . 110.6(2) yes
N1 C1 S1 . 125.24(18) yes
N2 C1 S1 . 124.17(18) ?
C3 C2 N1 . 110.5(3) ?
C3 C2 H2 . 124.8 ?
N1 C2 H2 . 124.8 ?
C2 C3 N2 . 106.4(3) ?
C2 C3 H3 . 126.8 ?
N2 C3 H3 . 126.8 ?
N2 C4 H4A . 109.5 ?
N2 C4 H4B . 109.5 ?
H4A C4 H4B . 109.5 ?
N2 C4 H4C . 109.5 ?
H4A C4 H4C . 109.5 ?
H4B C4 H4C . 109.5 ?
C6 C5 S1 . 113.10(14) ?
C6 C5 H5A . 109.0 ?
S1 C5 H5A . 109.0 ?
C6 C5 H5B . 109.0 ?
S1 C5 H5B . 109.0 ?
H5A C5 H5B . 107.8 ?
C7 C6 C8 . 118.51(18) ?
C7 C6 C5 . 120.52(19) ?
C8 C6 C5 . 120.97(19) ?
C8 C7 C6 7_644 120.86(19) ?
C8 C7 H7 7_644 119.6 ?
C6 C7 H7 . 119.6 ?
C7 C8 C6 7_644 120.63(19) ?
C7 C8 H8 7_644 119.7 ?
C6 C8 H8 . 119.7 ?

loop_
_geom_bond_atom_site_label_1
_geom_bond_atom_site_label_2
_geom_bond_site_symmetry_2
_geom_bond_distance
_geom_bond_publ_flag
S1 C1 . 1.743(2) yes
S1 C5 . 1.825(2) yes
N1 C1 . 1.316(3) ?
N1 C2 . 1.362(4) ?
N2 C1 . 1.350(3) ?
N2 C3 . 1.356(3) ?
N2 C4 . 1.448(3) ?
C2 C3 . 1.331(4) ?
C2 H2 . 0.9300 ?
C3 H3 . 0.9300 ?
C4 H4A . 0.9600 ?
C4 H4B . 0.9600 ?
C4 H4C . 0.9600 ?
C5 C6 . 1.501(3) ?
C5 H5A . 0.9700 ?
C5 H5B . 0.9700 ?
C6 C7 . 1.383(3) ?
C6 C8 . 1.386(3) ?
C7 C8 7_644 1.382(3) ?
C7 H7 . 0.9300 ?
C8 C7 7_644 1.382(3) ?
C8 H8 . 0.9300 ?
O1 H1A . 0.8794 ?

loop_
_geom_torsion_atom_site_label_1
_geom_torsion_atom_site_label_2
_geom_torsion_atom_site_label_3
_geom_torsion_atom_site_label_4
_geom_torsion_site_symmetry_4
_geom_torsion
_geom_torsion_publ_flag
C2 N1 C1 N2 . 0.4(3) ?
C2 N1 C1 S1 . 179.9(2) yes
C3 N2 C1 N1 . 0.3(3) ?
C4 N2 C1 N1 . 177.7(3) ?
C3 N2 C1 S1 . -179.29(19) ?
C4 N2 C1 S1 . -1.9(4) ?
C5 S1 C1 N1 . 66.1(2) ?
C5 S1 C1 N2 . -114.4(2) ?
C1 N1 C2 C3 . -0.9(4) ?
N1 C2 C3 N2 . 1.1(4) ?
C1 N2 C3 C2 . -0.8(3) ?
C4 N2 C3 C2 . -178.2(3) ?
C1 S1 C5 C6 . 72.93(18) ?
S1 C5 C6 C7 . 91.9(2) yes
S1 C5 C6 C8 . -87.7(2) ?
C8 C6 C7 C8 7_644 -0.1(3) ?
C5 C6 C7 C8 7_644 -179.76(19) ?
C7 C6 C8 C7 7_644 -0.3(3) ?
C5 C6 C8 C7 7_644 179.40(19) ?
